data_7251097
loop_
_publ_author_name
'Toshima, Ryo'
'Eguchi, Yuto'
'Oshima, Ibuki'
'Yoshino, Riku'
'Tamano, Natsuki'
'Fukumoto, Hiroki'
'Yasui, Motohiro'
'Konno, Tsutomu'
'Yamada, Shigeyuki'
'Morita, Masato'

_publ_section_title
;
 Co-crystallization of benzothiazole via halogen and hydrogen bonding:
 crystal structure and photoluminescence properties
;
_journal_issue 47
_journal_name_full CrystEngComm
_journal_page_first 7649
_journal_page_last 7654
_journal_paper_doi 10.1039/D5CE00645G
_journal_volume 27
_journal_year 2025
_chemical_formula_moiety 'C7 H5 N S, C6 H F5 O'
_chemical_formula_sum 'C13 H6 F5 N O S'
_chemical_formula_weight 319.25
_space_group_crystal_system monoclinic
_space_group_IT_number 14
_space_group_name_Hall '-P 2yn'
_space_group_name_H-M_alt 'P 1 21/n 1'
_atom_sites_solution_hydrogens mixed
_atom_sites_solution_primary dual
_audit_creation_date 2025-06-19
_audit_creation_method
;
Olex2 1.5
(compiled 2024.02.16 svn.r378c4104 for OlexSys, GUI svn.r6928)
;
_audit_update_record
;
2025-06-21 deposited with the CCDC.	2025-10-01 downloaded from the CCDC.
;
_cell_angle_alpha 90
_cell_angle_beta 97.542(5)
_cell_angle_gamma 90
_cell_formula_units_Z 4
_cell_length_a 6.8713(4)
_cell_length_b 12.7549(6)
_cell_length_c 14.2974(7)
_cell_measurement_reflns_used 10076
_cell_measurement_temperature 173
_cell_measurement_theta_max 29.1460
_cell_measurement_theta_min 3.1290
_cell_volume 1242.22(11)
_computing_cell_refinement 'CrysAlisPro 1.171.41.117a (Rigaku OD, 2021)'
_computing_data_collection 'CrysAlisPro 1.171.41.117a (Rigaku OD, 2021)'
_computing_data_reduction 'CrysAlisPro 1.171.41.117a (Rigaku OD, 2021)'
_computing_molecular_graphics 'Olex2 1.5 (Dolomanov et al., 2009)'
_computing_publication_material 'Olex2 1.5 (Dolomanov et al., 2009)'
_computing_structure_refinement 'SHELXL 2019/3 (Sheldrick, 2015)'
_computing_structure_solution 'SHELXT 2018/2 (Sheldrick, 2018)'
_diffrn_ambient_temperature 173
_diffrn_detector 'Hybrid Pixel Array Detector'
_diffrn_detector_area_resol_mean 5.8140
_diffrn_measured_fraction_theta_full 1.000
_diffrn_measured_fraction_theta_max 0.928
_diffrn_measurement_details
;
List of Runs (angles in degrees, time in seconds):

  # Type    Start    End  Width  t~exp~   \w     \q     \k     \f   Frames
#--------------------------------------------------------------------------
  1  \w     21.00  46.00   0.50    1.54    --  -13.20  41.00 140.00   50
  2  \w   -103.00 -37.00   0.50    1.54    --  -13.20  41.00 140.00  132
  3  \w     42.00  68.00   0.50    1.54    --    5.00  28.00   0.00   52
  4  \w     48.00  74.00   0.50    1.54    --    5.00  55.00  60.00   52
  5  \w    -19.00   6.00   0.50    1.54    --    5.00  41.00 140.00   50
  6  \w    -18.00  64.00   0.50    1.54    --  -13.20  37.00 -60.00  164
  7  \w    -81.00 -54.00   0.50    1.54    --  -13.20   9.00-180.00   54
  8  \w      0.00  75.00   0.50    1.54    --  -13.20   9.00-180.00  150
  9  \w   -102.00  76.00   0.50    1.54    --  -13.20  37.00   0.00  356
 10  \w    -95.00  65.00   0.50    1.54    --  -13.20  55.00-150.00  320
 11  \w   -103.00 -57.00   0.50    1.54    --  -13.20  37.00 -60.00   92
;
_diffrn_measurement_device 'four-circle diffractometer'
_diffrn_measurement_device_type 'XtaLAB AFC10 (RCD3): quarter-chi single'
_diffrn_measurement_method '\w scans'
_diffrn_orient_matrix_type 'CrysAlisPro convention (1999,Acta A55,543-557)'
_diffrn_orient_matrix_UB_11 0.0902744000
_diffrn_orient_matrix_UB_12 -0.0230168000
_diffrn_orient_matrix_UB_13 -0.0080992000
_diffrn_orient_matrix_UB_21 -0.0492706000
_diffrn_orient_matrix_UB_22 -0.0282447000
_diffrn_orient_matrix_UB_23 -0.0388052000
_diffrn_orient_matrix_UB_31 0.0163844000
_diffrn_orient_matrix_UB_32 0.0420124000
_diffrn_orient_matrix_UB_33 -0.0305289000
_diffrn_radiation_monochromator mirror
_diffrn_radiation_probe x-ray
_diffrn_radiation_type 'Mo K\a'
_diffrn_radiation_wavelength 0.71073
_diffrn_reflns_av_R_equivalents 0.0395
_diffrn_reflns_av_unetI/netI 0.0231
_diffrn_reflns_Laue_measured_fraction_full 1.000
_diffrn_reflns_Laue_measured_fraction_max 0.928
_diffrn_reflns_limit_h_max 9
_diffrn_reflns_limit_h_min -9
_diffrn_reflns_limit_k_max 17
_diffrn_reflns_limit_k_min -17
_diffrn_reflns_limit_l_max 19
_diffrn_reflns_limit_l_min -18
_diffrn_reflns_number 21944
_diffrn_reflns_point_group_measured_fraction_full 1.000
_diffrn_reflns_point_group_measured_fraction_max 0.928
_diffrn_reflns_theta_full 25.242
_diffrn_reflns_theta_max 29.834
_diffrn_reflns_theta_min 2.874
_diffrn_source 'Rotating-anode X-ray tube (dual wavelength)'
_diffrn_source_type 'Rigaku (Mo) X-ray DW Source'
_exptl_absorpt_coefficient_mu 0.320
_exptl_absorpt_correction_T_max 1.00000
_exptl_absorpt_correction_T_min 0.69675
_exptl_absorpt_correction_type multi-scan
_exptl_absorpt_process_details
;
CrysAlisPro 1.171.41.117a (Rigaku Oxford Diffraction, 2021)
Empirical absorption correction using spherical harmonics,
implemented in SCALE3 ABSPACK scaling algorithm.
;
_exptl_crystal_colour colourless
_exptl_crystal_colour_primary colourless
_exptl_crystal_density_diffrn 1.707
_exptl_crystal_description plate
_exptl_crystal_F_000 640
_exptl_crystal_size_max 0.41
_exptl_crystal_size_mid 0.28
_exptl_crystal_size_min 0.19
_refine_diff_density_max 0.401
_refine_diff_density_min -0.211
_refine_diff_density_rms 0.058
_refine_ls_extinction_method none
_refine_ls_goodness_of_fit_ref 1.147
_refine_ls_hydrogen_treatment mixed
_refine_ls_matrix_type full
_refine_ls_number_parameters 194
_refine_ls_number_reflns 3312
_refine_ls_number_restraints 0
_refine_ls_restrained_S_all 1.147
_refine_ls_R_factor_all 0.0586
_refine_ls_R_factor_gt 0.0474
_refine_ls_shift/su_max 0.001
_refine_ls_shift/su_mean 0.000
_refine_ls_structure_factor_coef Fsqd
_refine_ls_weighting_details 'w=1/[\s^2^(Fo^2^)+(0.1000P)^2^] where P=(Fo^2^+2Fc^2^)/3'
_refine_ls_weighting_scheme calc
_refine_ls_wR_factor_gt 0.1470
_refine_ls_wR_factor_ref 0.1533
_reflns_Friedel_coverage 0.000
_reflns_number_gt 2710
_reflns_number_total 3312
_reflns_threshold_expression 'I > 2\s(I)'
_cod_data_source_file d5ce00645g2.cif
_cod_data_source_block btzh_cocrystal_ethanol_auto
_cod_depositor_comments 'Adding full bibliography for 7251097--7251099.cif.'
_cod_database_code 7251097
_shelx_shelxl_version_number 2019/3
_chemical_oxdiff_formula C13H5S1N1I1F5O1
_shelx_space_group_comment
;
The symmetry employed for this shelxl refinement is uniquely defined
by the following loop, which should always be used as a source of
symmetry information in preference to the above space-group names.
They are only intended as comments.
;
_shelx_estimated_absorpt_t_max 0.942
_shelx_estimated_absorpt_t_min 0.880
_olex2_refinement_description
;
1. Fixed Uiso
 At 1.2 times of:
  All C(H) groups
2.a Aromatic/amide H refined with riding coordinates:
 C2(H2), C8(H8), C5(H5), C1(H1), C9(H9)
;
_olex2_submission_special_instructions 'No special instructions were received'
_oxdiff_exptl_absorpt_empirical_details
;
Empirical correction (ABSPACK) includes:
- Absorption correction using spherical harmonics
- Frame scaling
;
_oxdiff_exptl_absorpt_empirical_full_max 1.421
_oxdiff_exptl_absorpt_empirical_full_min 0.656

loop_
_space_group_symop_operation_xyz
'x, y, z'
'-x+1/2, y+1/2, -z+1/2'
'-x, -y, -z'
'x-1/2, -y-1/2, z-1/2'

loop_
_atom_site_label
_atom_site_type_symbol
_atom_site_fract_x
_atom_site_fract_y
_atom_site_fract_z
_atom_site_U_iso_or_equiv
_atom_site_adp_type
_atom_site_occupancy
_atom_site_site_symmetry_order
_atom_site_calc_flag
_atom_site_refinement_flags_posn
_atom_site_refinement_flags_adp
_atom_site_refinement_flags_occupancy
_atom_site_disorder_assembly
_atom_site_disorder_group
S6 S 0.07243(7) 0.35459(3) 0.24240(3) 0.03424(17) Uani 1 1 d . . . . .
F14 F 0.41546(15) 0.57669(9) 0.75657(7) 0.0412(3) Uani 1 1 d . . . . .
F12 F 0.38926(15) 0.92503(8) 0.64813(8) 0.0417(3) Uani 1 1 d . . . . .
F11 F 0.29674(17) 0.85460(8) 0.46835(8) 0.0413(3) Uani 1 1 d . . . . .
F13 F 0.45118(18) 0.78423(9) 0.79119(7) 0.0475(3) Uani 1 1 d . . . . .
F10 F 0.26422(19) 0.64813(8) 0.43222(7) 0.0459(3) Uani 1 1 d . . . . .
O15 O 0.3230(2) 0.50212(9) 0.57987(10) 0.0381(3) Uani 1 1 d . . . . .
N4 N 0.1708(2) 0.41382(11) 0.41435(10) 0.0309(3) Uani 1 1 d . . . . .
C3 C 0.1637(2) 0.30481(12) 0.41611(11) 0.0255(3) Uani 1 1 d . . . . .
C14 C 0.3864(2) 0.64444(12) 0.68389(12) 0.0280(4) Uani 1 1 d . . . . .
C15 C 0.3377(2) 0.60594(12) 0.59316(12) 0.0271(3) Uani 1 1 d . . . . .
C11 C 0.3254(2) 0.78667(12) 0.53963(11) 0.0282(4) Uani 1 1 d . . . . .
C12 C 0.3737(2) 0.82220(12) 0.63043(12) 0.0290(4) Uani 1 1 d . . . . .
C7 C 0.1120(2) 0.25813(12) 0.32788(11) 0.0263(3) Uani 1 1 d . . . . .
C10 C 0.3089(2) 0.68041(13) 0.52175(11) 0.0285(3) Uani 1 1 d . . . . .
C13 C 0.4052(2) 0.75015(14) 0.70254(11) 0.0298(4) Uani 1 1 d . . . . .
C2 C 0.2023(2) 0.24240(14) 0.49698(12) 0.0318(4) Uani 1 1 d . . . . .
H2 H 0.237777 0.273106 0.557345 0.038 Uiso 1 1 calc R U . . .
C8 C 0.0968(3) 0.14946(13) 0.31766(14) 0.0337(4) Uani 1 1 d . . . . .
H8 H 0.060807 0.118083 0.257615 0.040 Uiso 1 1 calc R U . . .
C5 C 0.1244(2) 0.44784(13) 0.32937(13) 0.0342(4) Uani 1 1 d . . . . .
H5 H 0.119182 0.520681 0.315414 0.041 Uiso 1 1 calc R U . . .
C1 C 0.1872(3) 0.13504(14) 0.48653(14) 0.0374(4) Uani 1 1 d . . . . .
H1 H 0.212322 0.091448 0.540645 0.045 Uiso 1 1 calc R U . . .
C9 C 0.1361(3) 0.08933(14) 0.39839(14) 0.0383(4) Uani 1 1 d . . . . .
H9 H 0.128000 0.015135 0.393561 0.046 Uiso 1 1 calc R U . . .
H15 H 0.273(3) 0.4840(19) 0.5241(19) 0.062(8) Uiso 1 1 d . . . . .

loop_
_atom_site_aniso_label
_atom_site_aniso_U_11
_atom_site_aniso_U_22
_atom_site_aniso_U_33
_atom_site_aniso_U_23
_atom_site_aniso_U_13
_atom_site_aniso_U_12
S6 0.0395(3) 0.0342(3) 0.0287(3) 0.00446(15) 0.00317(18) -0.00115(16)
F14 0.0512(6) 0.0378(6) 0.0330(6) 0.0137(4) -0.0006(5) 0.0034(5)
F12 0.0551(7) 0.0220(5) 0.0484(7) -0.0060(4) 0.0083(5) -0.0007(4)
F11 0.0583(7) 0.0294(5) 0.0356(6) 0.0123(4) 0.0040(5) 0.0041(4)
F13 0.0669(7) 0.0464(7) 0.0276(6) -0.0078(5) 0.0001(5) -0.0034(5)
F10 0.0732(8) 0.0340(6) 0.0272(6) -0.0028(4) -0.0063(5) -0.0007(5)
O15 0.0514(8) 0.0221(6) 0.0380(7) 0.0015(5) -0.0040(6) 0.0001(5)
N4 0.0342(7) 0.0223(7) 0.0361(8) -0.0013(5) 0.0046(6) 0.0000(5)
C3 0.0231(7) 0.0238(7) 0.0302(8) 0.0001(6) 0.0063(6) 0.0001(6)
C14 0.0277(8) 0.0279(8) 0.0276(8) 0.0056(6) 0.0007(6) 0.0018(6)
C15 0.0261(7) 0.0221(7) 0.0326(8) 0.0017(6) 0.0021(6) 0.0022(6)
C11 0.0296(8) 0.0253(8) 0.0299(8) 0.0067(6) 0.0038(6) 0.0027(6)
C12 0.0299(8) 0.0212(7) 0.0363(9) -0.0021(6) 0.0066(6) -0.0002(6)
C7 0.0238(7) 0.0250(8) 0.0305(8) 0.0006(6) 0.0047(6) 0.0014(6)
C10 0.0325(8) 0.0259(8) 0.0254(8) -0.0007(6) -0.0018(6) 0.0014(6)
C13 0.0306(8) 0.0325(9) 0.0260(8) -0.0025(6) 0.0028(6) 0.0002(6)
C2 0.0314(8) 0.0345(9) 0.0293(9) 0.0027(7) 0.0028(6) -0.0010(6)
C8 0.0324(9) 0.0274(8) 0.0408(10) -0.0064(7) 0.0030(7) 0.0001(6)
C5 0.0360(9) 0.0251(8) 0.0412(10) 0.0043(7) 0.0036(7) -0.0010(7)
C1 0.0315(9) 0.0347(10) 0.0449(10) 0.0138(7) 0.0012(7) 0.0003(7)
C9 0.0355(9) 0.0214(8) 0.0569(12) 0.0030(7) 0.0019(8) 0.0006(6)

loop_
_atom_type_symbol
_atom_type_description
_atom_type_scat_dispersion_real
_atom_type_scat_dispersion_imag
_atom_type_scat_source
C C 0.0033 0.0016 'International Tables Vol C Tables 4.2.6.8 and 6.1.1.4'
N N 0.0061 0.0033 'International Tables Vol C Tables 4.2.6.8 and 6.1.1.4'
S S 0.1246 0.1234 'International Tables Vol C Tables 4.2.6.8 and 6.1.1.4'
H H 0.0000 0.0000 'International Tables Vol C Tables 4.2.6.8 and 6.1.1.4'
F F 0.0171 0.0103 'International Tables Vol C Tables 4.2.6.8 and 6.1.1.4'
O O 0.0106 0.0060 'International Tables Vol C Tables 4.2.6.8 and 6.1.1.4'

loop_
_geom_angle_atom_site_label_1
_geom_angle_atom_site_label_2
_geom_angle_atom_site_label_3
_geom_angle
_geom_angle_site_symmetry_1
_geom_angle_site_symmetry_3
_geom_angle_publ_flag
C5 S6 C7 89.00(8) . . ?
C15 O15 H15 114.3(16) . . ?
C5 N4 C3 110.38(14) . . ?
N4 C3 C7 114.49(14) . . ?
N4 C3 C2 125.43(15) . . ?
C7 C3 C2 120.08(14) . . ?
F14 C14 C15 119.21(14) . . ?
F14 C14 C13 118.59(15) . . ?
C13 C14 C15 122.20(14) . . ?
O15 C15 C14 119.16(14) . . ?
O15 C15 C10 124.80(15) . . ?
C14 C15 C10 116.04(14) . . ?
F11 C11 C12 120.08(14) . . ?
F11 C11 C10 119.76(14) . . ?
C12 C11 C10 120.15(14) . . ?
F12 C12 C11 120.38(15) . . ?
F12 C12 C13 120.80(14) . . ?
C11 C12 C13 118.83(15) . . ?
C3 C7 S6 109.41(11) . . ?
C8 C7 S6 128.99(13) . . ?
C8 C7 C3 121.60(15) . . ?
F10 C10 C15 118.95(14) . . ?
F10 C10 C11 118.73(14) . . ?
C11 C10 C15 122.32(15) . . ?
F13 C13 C14 120.39(15) . . ?
F13 C13 C12 119.14(15) . . ?
C12 C13 C14 120.46(15) . . ?
C3 C2 H2 120.9 . . ?
C1 C2 C3 118.13(16) . . ?
C1 C2 H2 120.9 . . ?
C7 C8 H8 121.3 . . ?
C9 C8 C7 117.35(16) . . ?
C9 C8 H8 121.3 . . ?
S6 C5 H5 121.6 . . ?
N4 C5 S6 116.71(12) . . ?
N4 C5 H5 121.6 . . ?
C2 C1 H1 119.3 . . ?
C2 C1 C9 121.36(17) . . ?
C9 C1 H1 119.3 . . ?
C8 C9 C1 121.48(16) . . ?
C8 C9 H9 119.3 . . ?
C1 C9 H9 119.3 . . ?

loop_
_geom_bond_atom_site_label_1
_geom_bond_atom_site_label_2
_geom_bond_distance
_geom_bond_site_symmetry_2
_geom_bond_publ_flag
S6 C7 1.7304(16) . ?
S6 C5 1.7240(18) . ?
F14 C14 1.3460(18) . ?
F12 C12 1.3374(19) . ?
F11 C11 1.3324(18) . ?
F13 C13 1.3379(19) . ?
F10 C10 1.3414(19) . ?
O15 C15 1.3396(19) . ?
O15 H15 0.86(3) . ?
N4 C3 1.392(2) . ?
N4 C5 1.290(2) . ?
C3 C7 1.398(2) . ?
C3 C2 1.400(2) . ?
C14 C15 1.386(2) . ?
C14 C13 1.377(2) . ?
C15 C10 1.389(2) . ?
C11 C12 1.374(2) . ?
C11 C10 1.381(2) . ?
C12 C13 1.377(2) . ?
C7 C8 1.396(2) . ?
C2 H2 0.9500 . ?
C2 C1 1.380(2) . ?
C8 H8 0.9500 . ?
C8 C9 1.383(3) . ?
C5 H5 0.9500 . ?
C1 H1 0.9500 . ?
C1 C9 1.391(3) . ?
C9 H9 0.9500 . ?

loop_
_geom_torsion_atom_site_label_1
_geom_torsion_atom_site_label_2
_geom_torsion_atom_site_label_3
_geom_torsion_atom_site_label_4
_geom_torsion
_geom_torsion_site_symmetry_1
_geom_torsion_site_symmetry_2
_geom_torsion_site_symmetry_3
_geom_torsion_site_symmetry_4
_geom_torsion_publ_flag
S6 C7 C8 C9 -179.75(13) . . . . ?
F14 C14 C15 O15 -0.8(2) . . . . ?
F14 C14 C15 C10 179.65(14) . . . . ?
F14 C14 C13 F13 0.0(2) . . . . ?
F14 C14 C13 C12 -178.96(13) . . . . ?
F12 C12 C13 F13 0.2(2) . . . . ?
F12 C12 C13 C14 179.18(14) . . . . ?
F11 C11 C12 F12 1.1(2) . . . . ?
F11 C11 C12 C13 -179.07(15) . . . . ?
F11 C11 C10 F10 0.0(2) . . . . ?
F11 C11 C10 C15 179.79(14) . . . . ?
O15 C15 C10 F10 -0.5(2) . . . . ?
O15 C15 C10 C11 179.76(15) . . . . ?
N4 C3 C7 S6 0.02(16) . . . . ?
N4 C3 C7 C8 -179.45(14) . . . . ?
N4 C3 C2 C1 179.49(15) . . . . ?
C3 N4 C5 S6 -1.25(18) . . . . ?
C3 C7 C8 C9 -0.4(2) . . . . ?
C3 C2 C1 C9 0.3(3) . . . . ?
C14 C15 C10 F10 179.05(15) . . . . ?
C14 C15 C10 C11 -0.7(2) . . . . ?
C15 C14 C13 F13 179.57(14) . . . . ?
C15 C14 C13 C12 0.6(3) . . . . ?
C11 C12 C13 F13 -179.62(15) . . . . ?
C11 C12 C13 C14 -0.7(2) . . . . ?
C12 C11 C10 F10 -179.09(14) . . . . ?
C12 C11 C10 C15 0.7(3) . . . . ?
C7 S6 C5 N4 1.09(14) . . . . ?
C7 C3 C2 C1 -0.1(2) . . . . ?
C7 C8 C9 C1 0.5(3) . . . . ?
C10 C11 C12 F12 -179.83(14) . . . . ?
C10 C11 C12 C13 0.0(2) . . . . ?
C13 C14 C15 O15 179.60(15) . . . . ?
C13 C14 C15 C10 0.1(2) . . . . ?
C2 C3 C7 S6 179.66(11) . . . . ?
C2 C3 C7 C8 0.2(2) . . . . ?
C2 C1 C9 C8 -0.5(3) . . . . ?
C5 S6 C7 C3 -0.56(12) . . . . ?
C5 S6 C7 C8 178.86(16) . . . . ?
C5 N4 C3 C7 0.76(19) . . . . ?
C5 N4 C3 C2 -178.86(15) . . . . ?
